data_1530338
loop_
_publ_author_name
'Makino, K.'
'Tomita, K.'

_publ_section_title
;
 Cation distribution in the octahedral sites of hornblendes
;
_journal_name_full 'American Mineralogist'
_journal_page_first 1097
_journal_page_last 1105
_journal_volume 74
_journal_year 1989
_chemical_formula_sum 'Al1.68 Ca2 Fe4.45 H K0.2 Mg0.55 Na0.8 O24 Si6.32'
_chemical_name_systematic 'Na.8 K.2 Ca2 Mg0.55 Fe4.45 Al1.68 Si6.32 O23 (O H)'
_space_group_IT_number 12
_symmetry_space_group_name_Hall '-C 2y'
_symmetry_space_group_name_H-M 'C 1 2/m 1'
_cell_angle_alpha 90
_cell_angle_beta 104.97
_cell_angle_gamma 90
_cell_formula_units_Z 2
_cell_length_a 9.967
_cell_length_b 18.269
_cell_length_c 5.347
_cell_volume 940.576
_citation_journal_id_ASTM AMMIAY
_cod_data_source_file Makino_AMMIAY_1989_1920.cif
_cod_data_source_block H1Al1.68Ca2Fe4.45K0.2Mg0.55Na0.8O24Si6.32
_cod_original_cell_volume 940.5764
_cod_original_formula_sum 'H1 Al1.68 Ca2 Fe4.45 K0.2 Mg0.55 Na0.8 O24 Si6.32'
_cod_database_code 1530338

loop_
_symmetry_equiv_pos_as_xyz
x,y,z
-x,y,-z
-x,-y,-z
x,-y,z
x+1/2,y+1/2,z
-x+1/2,y+1/2,-z
-x+1/2,-y+1/2,-z
x+1/2,-y+1/2,z

loop_
_atom_site_label
_atom_site_type_symbol
_atom_site_fract_x
_atom_site_fract_y
_atom_site_fract_z
_atom_site_occupancy
_atom_site_U_iso_or_equiv
Na1 Na+1 0.0365 0.5 0.0472 0.2 0.0
Mg3 Mg+2 0 0 0 0.13 0.0
K1 K+1 0.0365 0.5 0.0472 0.05 0.0
O5 O-2 0.3442 0.1363 0.0991 1 0.0
Fe3 Fe+2 0 0 0 0.87 0.0
Fe2 Fe+2 0 0.1787 0 0.85 0.0
Si1 Si+4 0.2774 0.0846 0.2958 0.58 0.0
O7 O-2 0.3299 0 0.2928 1 0.0
Al1 Al+3 0.2774 0.0846 0.2958 0.42 0.0
Mg1 Mg+2 0 0.0915 0.5 0.06 0.0
Ca1 Ca+2 0 0.2806 0.5 1 0.0
O1 O-2 0.1048 0.0896 0.2116 1 0.0
Na2 Na+1 0 0.4756 0 0.2 0.0
Fe1 Fe+2 0 0.0915 0.5 0.94 0.0
Mg2 Mg+2 0 0.1787 0 0.15 0.0
O3 O-2 0.1235 0 0.714 1 0.0
K2 K+1 0 0.4756 0 0.05 0.0
O2 O-2 0.1227 0.1763 0.7297 1 0.0
Si2 Si+4 0.2915 0.1717 0.8089 1 0.0
O4 O-2 0.3661 0.2478 0.7893 1 0.0
O6 O-2 0.3397 0.1198 0.592 1 0.0
